data_9014714
loop_
_publ_author_name
'Rinaldi, R.'
'Gatta, G. D.'
'Angel, R. J.'

_publ_section_title
;
 Crystal chemistry and low-temperature behavior of datolite:
 a single-crystal X-ray diffraction study
;
_journal_name_full 'American Mineralogist'
_journal_page_first 1413
_journal_page_last 1421
_journal_paper_doi 10.2138/am.2010.3536
_journal_volume 95
_journal_year 2010
_chemical_compound_source 'Campotrera, Reggio Emilia, Italy'
_chemical_formula_sum 'B Ca H O5 Si'
_chemical_name_mineral Datolite
_space_group_IT_number 14
_symmetry_space_group_name_Hall '-P 2ybc'
_symmetry_space_group_name_H-M 'P 1 21/c 1'
_cell_angle_alpha 90
_cell_angle_beta 90.150
_cell_angle_gamma 90
_cell_length_a 4.8355
_cell_length_b 7.6102
_cell_length_c 9.6317
_cell_formula_units_Z 4
_cell_volume 354.437
_database_code_amcsd 0017701
_exptl_crystal_density_diffrn 2.998
_cod_original_formula_sum 'Ca B Si O5 H'
_cod_database_code 9014714

loop_
_space_group_symop_operation_xyz
x,y,z
x,1/2-y,1/2+z
-x,1/2+y,1/2-z
-x,-y,-z

loop_
_atom_site_aniso_label
_atom_site_aniso_U_11
_atom_site_aniso_U_22
_atom_site_aniso_U_33
_atom_site_aniso_U_12
_atom_site_aniso_U_13
_atom_site_aniso_U_23
Ca 0.00580 0.00730 0.00580 0.00050 0.00020 0.00000
B 0.00480 0.00580 0.00480 -0.00020 0.00010 -0.00020
Si 0.00430 0.00460 0.00390 0.00030 -0.00020 -0.00020
O1 0.00770 0.00760 0.00770 0.00250 -0.00140 -0.00020
O2 0.00590 0.00770 0.00510 -0.00120 0.00110 -0.00230
O3 0.00550 0.00850 0.00430 0.00000 -0.00030 -0.00180
O4 0.00700 0.00460 0.00940 0.00050 0.00250 0.00070
O5 0.00450 0.01070 0.00660 -0.00060 0.00030 0.00110

loop_
_atom_site_label
_atom_site_fract_x
_atom_site_fract_y
_atom_site_fract_z
_atom_site_U_iso_or_equiv
Ca 0.00835 0.60622 0.16387 0.00630
B 0.56820 0.08946 -0.15914 0.00510
Si 0.46903 0.26609 0.08442 0.00420
O1 0.24040 0.40095 0.03741 0.00770
O2 0.66992 0.19887 -0.04268 0.00620
O3 0.67513 0.33452 0.21048 0.00610
O4 0.31507 0.08816 0.14600 0.00700
O5 0.25878 0.08650 -0.16356 0.00730
H 0.19900 0.04800 -0.08800 0.02200

loop_
_cod_related_entry_id
_cod_related_entry_database
_cod_related_entry_code
1 AMCSD 0017701
